data_4345268
loop_
_publ_author_name
'Kulmaczewski, Rafal'
'Cespedes, Oscar'
'Halcrow, Malcolm A.'

_publ_section_title
;
 Gradual Thermal Spin-Crossover Mediated by a Reentrant Z' = 1
 \\rightarrow Z' = 6 \\rightarrow Z' = 1 Phase Transition.
;
_journal_issue 6
_journal_name_full 'Inorganic chemistry'
_journal_page_first 3144
_journal_page_last 3148
_journal_paper_doi 10.1021/acs.inorgchem.7b00071
_journal_volume 56
_journal_year 2017
_chemical_formula_moiety 'C18 H21 Fe N7 S3, 2(B F4)'
_chemical_formula_sum 'C18 H21 B2 F8 Fe N7 S3'
_chemical_formula_weight 661.07
_chemical_name_systematic
; 
[Tris-(4-{thiazol-4-yl}-3-aza-3-butenyl)amine]iron(II) 
di-tetrafluoroborate
;
_space_group_IT_number 14
_symmetry_cell_setting monoclinic
_symmetry_space_group_name_Hall '-P 2ybc'
_symmetry_space_group_name_H-M 'P 1 21/c 1'
_atom_sites_solution_hydrogens geom
_atom_sites_solution_primary direct
_atom_sites_solution_secondary difmap
_audit_creation_method SHELXL-97
_cell_angle_alpha 90.00
_cell_angle_beta 103.386(2)
_cell_angle_gamma 90.00
_cell_formula_units_Z 4
_cell_length_a 12.0457(2)
_cell_length_b 17.5870(3)
_cell_length_c 12.5763(2)
_cell_measurement_reflns_used 6557
_cell_measurement_temperature 120(2)
_cell_measurement_theta_max 73.38
_cell_measurement_theta_min 3.75
_cell_volume 2591.88(8)
_computing_cell_refinement 'CrysAlisPro, Agilent Technologies'
_computing_data_collection 'CrysAlisPro, Agilent Technologies'
_computing_data_reduction 'CrysAlisPro, Agilent Technologies'
_computing_molecular_graphics 'XSEED (Barbour, 2001)'
_computing_publication_material 'local program'
_computing_structure_refinement 'SHELXL-97 (Sheldrick, 1997)'
_computing_structure_solution 'SHELXS-97 (Sheldrick, 1990)'
_diffrn_ambient_temperature 120(2)
_diffrn_detector_area_resol_mean 5.3095
_diffrn_measured_fraction_theta_full 0.951
_diffrn_measured_fraction_theta_max 0.937
_diffrn_measurement_device_type 'SuperNova, Dual, Cu at zero, Atlas'
_diffrn_measurement_method '\w scans'
_diffrn_radiation_monochromator mirror
_diffrn_radiation_source 'SuperNova (Cu) X-ray Source'
_diffrn_radiation_type CuK\a
_diffrn_radiation_wavelength 1.54184
_diffrn_reflns_av_R_equivalents 0.0303
_diffrn_reflns_av_sigmaI/netI 0.0314
_diffrn_reflns_limit_h_max 14
_diffrn_reflns_limit_h_min -14
_diffrn_reflns_limit_k_max 21
_diffrn_reflns_limit_k_min -18
_diffrn_reflns_limit_l_max 15
_diffrn_reflns_limit_l_min -10
_diffrn_reflns_number 11923
_diffrn_reflns_theta_full 72.00
_diffrn_reflns_theta_max 73.74
_diffrn_reflns_theta_min 3.77
_diffrn_standards_decay_% 0
_diffrn_standards_interval_count 0
_diffrn_standards_interval_time 0
_diffrn_standards_number 0
_exptl_absorpt_coefficient_mu 7.689
_exptl_absorpt_correction_T_max 1.000
_exptl_absorpt_correction_T_min 0.379
_exptl_absorpt_correction_type multi-scan
_exptl_absorpt_process_details
; 
CrysAlisPro, Agilent Technologies,
Version 1.171.36.24 (release 03-12-2012 CrysAlis171 .NET)
Empirical absorption correction using spherical harmonics,
 implemented in SCALE3 ABSPACK scaling algorithm.
;
_exptl_crystal_colour orange
_exptl_crystal_density_diffrn 1.694
_exptl_crystal_density_method 'not measured'
_exptl_crystal_description cube
_exptl_crystal_F_000 1336
_exptl_crystal_size_max 0.30
_exptl_crystal_size_mid 0.27
_exptl_crystal_size_min 0.18
_refine_diff_density_max 1.348
_refine_diff_density_min -0.854
_refine_diff_density_rms 0.099
_refine_ls_extinction_method none
_refine_ls_goodness_of_fit_ref 1.029
_refine_ls_hydrogen_treatment constr
_refine_ls_matrix_type full
_refine_ls_number_parameters 348
_refine_ls_number_reflns 4900
_refine_ls_number_restraints 20
_refine_ls_restrained_S_all 1.042
_refine_ls_R_factor_all 0.0591
_refine_ls_R_factor_gt 0.0558
_refine_ls_shift/su_max 0.000
_refine_ls_shift/su_mean 0.000
_refine_ls_structure_factor_coef Fsqd
_refine_ls_weighting_details 'calc w=1/[\s^2^(Fo^2^)+(0.0772P)^2^+7.6508P] where P=(Fo^2^+2Fc^2^)/3'
_refine_ls_weighting_scheme calc
_refine_ls_wR_factor_gt 0.1435
_refine_ls_wR_factor_ref 0.1464
_reflns_number_gt 4584
_reflns_number_total 4900
_reflns_threshold_expression >2sigma(I)
_cod_data_source_file ic7b00071_si_002.cif
_cod_data_source_block mhtz120
_cod_depositor_comments 'Adding full bibliography for 4345268--4345275.cif.'
_cod_original_cell_volume 2591.88(7)
_cod_original_sg_symbol_H-M 'P 21/c'
_cod_database_code 4345268

loop_
_symmetry_equiv_pos_as_xyz
'x, y, z'
'-x, y+1/2, -z+1/2'
'-x, -y, -z'
'x, -y-1/2, z-1/2'

loop_
_atom_site_label
_atom_site_type_symbol
_atom_site_fract_x
_atom_site_fract_y
_atom_site_fract_z
_atom_site_U_iso_or_equiv
_atom_site_adp_type
_atom_site_occupancy
_atom_site_symmetry_multiplicity
_atom_site_calc_flag
_atom_site_refinement_flags
_atom_site_disorder_assembly
_atom_site_disorder_group
Fe1 Fe 0.74266(4) 0.41348(3) 0.32434(4) 0.01512(16) Uani 1 1 d . . .
N2 N 0.8494(3) 0.2859(2) 0.5367(3) 0.0362(9) Uani 1 1 d . . .
C3 C 0.9019(4) 0.2421(2) 0.4658(4) 0.0351(10) Uani 1 1 d . . .
H3A H 0.8996 0.1878 0.4856 0.042 Uiso 1 1 calc R . .
H3B H 0.9832 0.2572 0.4784 0.042 Uiso 1 1 calc R . .
C4 C 0.8460(4) 0.2511(2) 0.3431(3) 0.0274(8) Uani 1 1 d . . .
H4A H 0.8866 0.2186 0.3002 0.033 Uiso 1 1 calc R . .
H4B H 0.7658 0.2336 0.3291 0.033 Uiso 1 1 calc R . .
N5 N 0.8485(3) 0.33022(16) 0.3067(2) 0.0193(6) Uani 1 1 d . . .
C6 C 0.9256(3) 0.3480(2) 0.2551(3) 0.0210(7) Uani 1 1 d . . .
H6 H 0.9788 0.3117 0.2408 0.025 Uiso 1 1 calc R . .
C7 C 0.9265(3) 0.4262(2) 0.2203(3) 0.0185(7) Uani 1 1 d . . .
N8 N 0.8406(2) 0.47048(16) 0.2455(2) 0.0161(6) Uani 1 1 d . . .
C9 C 0.8451(3) 0.5402(2) 0.2097(3) 0.0190(7) Uani 1 1 d . . .
H9 H 0.7923 0.5786 0.2182 0.023 Uiso 1 1 calc R . .
S10 S 0.95427(8) 0.55600(5) 0.14643(8) 0.0238(2) Uani 1 1 d . . .
C11 C 0.9963(3) 0.4638(2) 0.1681(3) 0.0233(8) Uani 1 1 d . . .
H11 H 1.0598 0.4418 0.1465 0.028 Uiso 1 1 calc R . .
C12 C 0.9111(4) 0.3473(2) 0.6008(3) 0.0328(10) Uani 1 1 d . . .
H12A H 0.9838 0.3271 0.6453 0.039 Uiso 1 1 calc R . .
H12B H 0.8658 0.3660 0.6519 0.039 Uiso 1 1 calc R . .
C13 C 0.9375(3) 0.4146(2) 0.5327(3) 0.0257(8) Uani 1 1 d . . .
H13A H 0.9817 0.4531 0.5824 0.031 Uiso 1 1 calc R . .
H13B H 0.9855 0.3965 0.4837 0.031 Uiso 1 1 calc R . .
N14 N 0.8346(3) 0.45003(17) 0.4671(2) 0.0204(6) Uani 1 1 d . . .
C15 C 0.8016(3) 0.5132(2) 0.5018(3) 0.0277(9) Uani 1 1 d . . .
H15 H 0.8399 0.5354 0.5692 0.033 Uiso 1 1 calc R . .
C16 C 0.7024(3) 0.5484(2) 0.4315(4) 0.0300(9) Uani 1 1 d . . .
N17 N 0.6549(3) 0.50622(18) 0.3395(3) 0.0227(7) Uani 1 1 d . . .
C18 C 0.5660(3) 0.5411(2) 0.2784(3) 0.0279(8) Uani 1 1 d . . .
H18 H 0.5209 0.5197 0.2131 0.034 Uiso 1 1 calc R . .
S19 S 0.53876(11) 0.62822(8) 0.32713(12) 0.0524(4) Uani 1 1 d . . .
C20 C 0.6504(4) 0.6162(3) 0.4380(5) 0.0506(14) Uani 1 1 d . . .
H20 H 0.6728 0.6518 0.4957 0.061 Uiso 1 1 calc R . .
C21 C 0.7342(4) 0.2700(3) 0.5421(3) 0.0394(11) Uani 1 1 d . . .
H21A H 0.7334 0.2591 0.6191 0.047 Uiso 1 1 calc R . .
H21B H 0.7092 0.2233 0.4994 0.047 Uiso 1 1 calc R . .
C22 C 0.6473(4) 0.3322(3) 0.5007(3) 0.0365(11) Uani 1 1 d . . .
H22A H 0.5721 0.3160 0.5117 0.044 Uiso 1 1 calc R . .
H22B H 0.6700 0.3788 0.5446 0.044 Uiso 1 1 calc R . .
N23 N 0.6362(3) 0.35027(19) 0.3845(3) 0.0256(7) Uani 1 1 d . . .
C24 C 0.5464(3) 0.3275(2) 0.3162(3) 0.0274(8) Uani 1 1 d . . .
H24 H 0.4884 0.2995 0.3387 0.033 Uiso 1 1 calc R . .
C25 C 0.5383(3) 0.3467(2) 0.2035(3) 0.0209(7) Uani 1 1 d . . .
N26 N 0.6318(2) 0.38786(16) 0.1866(2) 0.0168(6) Uani 1 1 d . . .
C27 C 0.6180(3) 0.4052(2) 0.0830(3) 0.0204(7) Uani 1 1 d . . .
H27 H 0.6727 0.4334 0.0557 0.025 Uiso 1 1 calc R . .
S28 S 0.49388(8) 0.37298(5) 0.00125(8) 0.0241(2) Uani 1 1 d . . .
C29 C 0.4551(3) 0.3341(2) 0.1117(3) 0.0247(8) Uani 1 1 d . . .
H29 H 0.3858 0.3077 0.1093 0.030 Uiso 1 1 calc R . .
B30A B 0.7815(11) 0.7664(8) 0.1861(11) 0.034(6) Uiso 0.50 1 d PD A 1
F31A F 0.7539(8) 0.7779(6) 0.2853(7) 0.090(3) Uiso 0.50 1 d PD A 1
F32A F 0.8654(5) 0.7131(3) 0.2039(6) 0.0425(15) Uiso 0.50 1 d PD A 1
F33A F 0.6755(5) 0.7489(4) 0.1181(6) 0.0334(17) Uiso 0.50 1 d PD A 1
F34A F 0.8245(5) 0.8301(3) 0.1428(6) 0.0468(15) Uiso 0.50 1 d PD A 1
B30B B 0.7770(10) 0.7558(8) 0.1862(10) 0.026(5) Uiso 0.50 1 d PD B 2
F31B F 0.7549(9) 0.7334(7) 0.2839(8) 0.106(3) Uiso 0.50 1 d PD B 2
F32B F 0.8639(5) 0.7114(3) 0.1616(6) 0.0418(15) Uiso 0.50 1 d PD B 2
F33B F 0.6866(6) 0.7381(4) 0.0990(6) 0.046(2) Uiso 0.50 1 d PD B 2
F34B F 0.8038(5) 0.8335(3) 0.1861(5) 0.0447(14) Uiso 0.50 1 d PD B 2
B35 B 0.7259(4) 0.4510(2) 0.8457(4) 0.0233(9) Uani 1 1 d . . .
F36 F 0.8256(2) 0.44483(16) 0.9266(2) 0.0376(6) Uani 1 1 d . . .
F37 F 0.6584(2) 0.38610(15) 0.8496(2) 0.0381(6) Uani 1 1 d . . .
F38 F 0.7497(3) 0.4566(2) 0.7454(2) 0.0585(9) Uani 1 1 d . . .
F39 F 0.6642(3) 0.51208(18) 0.8693(3) 0.0647(10) Uani 1 1 d . . .

loop_
_atom_site_aniso_label
_atom_site_aniso_U_11
_atom_site_aniso_U_22
_atom_site_aniso_U_33
_atom_site_aniso_U_23
_atom_site_aniso_U_13
_atom_site_aniso_U_12
Fe1 0.0149(3) 0.0202(3) 0.0119(3) -0.00382(19) 0.0064(2) -0.0056(2)
N2 0.049(2) 0.038(2) 0.0207(19) -0.0044(14) 0.0045(16) -0.0225(17)
C3 0.051(3) 0.025(2) 0.023(2) 0.0062(15) -0.0029(18) -0.0064(18)
C4 0.039(2) 0.0203(18) 0.021(2) 0.0014(14) 0.0033(16) -0.0050(16)
N5 0.0231(15) 0.0193(14) 0.0141(15) -0.0011(11) 0.0012(11) -0.0025(11)
C6 0.0189(17) 0.0237(17) 0.020(2) -0.0029(14) 0.0038(14) 0.0001(14)
C7 0.0157(16) 0.0235(17) 0.0169(19) -0.0035(13) 0.0048(13) -0.0017(13)
N8 0.0136(13) 0.0206(14) 0.0141(15) -0.0017(11) 0.0035(11) -0.0013(11)
C9 0.0165(16) 0.0216(17) 0.0196(19) 0.0012(13) 0.0053(13) -0.0033(13)
S10 0.0257(4) 0.0268(5) 0.0215(5) 0.0008(3) 0.0108(4) -0.0084(3)
C11 0.0187(17) 0.0290(19) 0.025(2) -0.0053(15) 0.0106(14) -0.0048(14)
C12 0.049(3) 0.030(2) 0.016(2) 0.0023(15) -0.0008(17) -0.0173(18)
C13 0.028(2) 0.029(2) 0.017(2) 0.0010(14) -0.0015(15) -0.0128(15)
N14 0.0207(15) 0.0263(16) 0.0150(16) -0.0004(11) 0.0061(12) -0.0111(12)
C15 0.0205(18) 0.042(2) 0.022(2) -0.0137(16) 0.0069(15) -0.0113(16)
C16 0.0215(18) 0.039(2) 0.031(2) -0.0188(17) 0.0085(16) -0.0025(16)
N17 0.0173(14) 0.0316(17) 0.0219(17) -0.0098(13) 0.0103(12) -0.0049(12)
C18 0.0225(19) 0.032(2) 0.030(2) -0.0116(16) 0.0074(16) 0.0038(15)
S19 0.0389(6) 0.0515(7) 0.0593(9) -0.0310(6) -0.0039(6) 0.0206(5)
C20 0.037(3) 0.057(3) 0.054(3) -0.037(3) 0.001(2) 0.010(2)
C21 0.057(3) 0.044(2) 0.016(2) 0.0040(17) 0.0053(19) -0.030(2)
C22 0.045(3) 0.050(3) 0.020(2) -0.0050(18) 0.0173(19) -0.026(2)
N23 0.0291(17) 0.0344(17) 0.0159(17) -0.0053(13) 0.0103(13) -0.0110(14)
C24 0.029(2) 0.035(2) 0.021(2) -0.0063(15) 0.0119(16) -0.0136(16)
C25 0.0178(16) 0.0238(17) 0.022(2) -0.0048(14) 0.0073(14) -0.0052(13)
N26 0.0178(14) 0.0179(13) 0.0171(16) -0.0023(11) 0.0090(11) -0.0009(11)
C27 0.0218(18) 0.0213(17) 0.019(2) -0.0027(13) 0.0072(14) 0.0026(13)
S28 0.0211(4) 0.0288(5) 0.0199(5) -0.0034(3) -0.0006(3) 0.0008(3)
C29 0.0177(17) 0.0290(19) 0.027(2) -0.0063(15) 0.0044(15) -0.0043(14)
B35 0.0199(19) 0.028(2) 0.024(2) 0.0019(16) 0.0087(17) 0.0015(16)
F36 0.0238(12) 0.0510(15) 0.0349(15) 0.0065(11) 0.0001(10) -0.0012(11)
F37 0.0286(13) 0.0407(14) 0.0449(16) 0.0094(11) 0.0083(11) -0.0052(11)
F38 0.0615(19) 0.089(2) 0.0290(16) 0.0057(15) 0.0195(14) -0.0227(18)
F39 0.0407(17) 0.0468(17) 0.100(3) -0.0241(17) 0.0021(17) 0.0185(14)

loop_
_atom_type_symbol
_atom_type_description
_atom_type_scat_dispersion_real
_atom_type_scat_dispersion_imag
_atom_type_scat_source
C C 0.0181 0.0091 'International Tables Vol C Tables 4.2.6.8 and 6.1.1.4'
H H 0.0000 0.0000 'International Tables Vol C Tables 4.2.6.8 and 6.1.1.4'
B B 0.0090 0.0039 'International Tables Vol C Tables 4.2.6.8 and 6.1.1.4'
F F 0.0727 0.0534 'International Tables Vol C Tables 4.2.6.8 and 6.1.1.4'
Fe Fe -1.1336 3.1974 'International Tables Vol C Tables 4.2.6.8 and 6.1.1.4'
N N 0.0311 0.0180 'International Tables Vol C Tables 4.2.6.8 and 6.1.1.4'
S S 0.3331 0.5567 'International Tables Vol C Tables 4.2.6.8 and 6.1.1.4'

loop_
_geom_angle_atom_site_label_1
_geom_angle_atom_site_label_2
_geom_angle_atom_site_label_3
_geom_angle
N23 Fe1 N17 91.05(14)
N23 Fe1 N26 80.83(13)
N17 Fe1 N26 90.26(12)
N23 Fe1 N8 172.51(13)
N17 Fe1 N8 91.40(12)
N26 Fe1 N8 92.09(12)
N23 Fe1 N14 96.41(13)
N17 Fe1 N14 81.07(13)
N26 Fe1 N14 170.87(12)
N8 Fe1 N14 90.96(12)
N23 Fe1 N5 96.79(14)
N17 Fe1 N5 171.86(12)
N26 Fe1 N5 93.14(12)
N8 Fe1 N5 81.09(12)
N14 Fe1 N5 95.83(13)
C21 N2 C3 119.8(4)
C21 N2 C12 119.9(4)
C3 N2 C12 120.3(4)
N2 C3 C4 114.5(4)
N2 C3 H3A 108.6
C4 C3 H3A 108.6
N2 C3 H3B 108.6
C4 C3 H3B 108.6
H3A C3 H3B 107.6
N5 C4 C3 111.9(3)
N5 C4 H4A 109.2
C3 C4 H4A 109.2
N5 C4 H4B 109.2
C3 C4 H4B 109.2
H4A C4 H4B 107.9
C6 N5 C4 117.2(3)
C6 N5 Fe1 115.7(2)
C4 N5 Fe1 127.1(3)
N5 C6 C7 116.1(3)
N5 C6 H6 121.9
C7 C6 H6 121.9
C11 C7 N8 114.7(3)
C11 C7 C6 131.4(3)
N8 C7 C6 114.0(3)
C9 N8 C7 110.7(3)
C9 N8 Fe1 136.2(2)
C7 N8 Fe1 113.1(2)
N8 C9 S10 114.1(3)
N8 C9 H9 122.9
S10 C9 H9 122.9
C11 S10 C9 90.20(17)
C7 C11 S10 110.3(3)
C7 C11 H11 124.8
S10 C11 H11 124.8
N2 C12 C13 114.2(3)
N2 C12 H12A 108.7
C13 C12 H12A 108.7
N2 C12 H12B 108.7
C13 C12 H12B 108.7
H12A C12 H12B 107.6
N14 C13 C12 112.7(3)
N14 C13 H13A 109.0
C12 C13 H13A 109.0
N14 C13 H13B 109.0
C12 C13 H13B 109.0
H13A C13 H13B 107.8
C15 N14 C13 117.7(3)
C15 N14 Fe1 115.7(3)
C13 N14 Fe1 126.5(2)
N14 C15 C16 115.9(3)
N14 C15 H15 122.1
C16 C15 H15 122.1
C20 C16 N17 114.4(4)
C20 C16 C15 131.7(4)
N17 C16 C15 113.9(3)
C18 N17 C16 111.3(3)
C18 N17 Fe1 135.2(3)
C16 N17 Fe1 113.3(3)
N17 C18 S19 113.9(3)
N17 C18 H18 123.0
S19 C18 H18 123.0
C18 S19 C20 90.1(2)
C16 C20 S19 110.3(3)
C16 C20 H20 124.9
S19 C20 H20 124.9
N2 C21 C22 116.2(3)
N2 C21 H21A 108.2
C22 C21 H21A 108.2
N2 C21 H21B 108.2
C22 C21 H21B 108.2
H21A C21 H21B 107.4
N23 C22 C21 113.1(4)
N23 C22 H22A 109.0
C21 C22 H22A 109.0
N23 C22 H22B 109.0
C21 C22 H22B 109.0
H22A C22 H22B 107.8
C24 N23 C22 117.8(3)
C24 N23 Fe1 116.3(3)
C22 N23 Fe1 125.7(3)
N23 C24 C25 116.2(3)
N23 C24 H24 121.9
C25 C24 H24 121.9
C29 C25 N26 114.6(3)
C29 C25 C24 131.8(3)
N26 C25 C24 113.5(3)
C27 N26 C25 110.5(3)
C27 N26 Fe1 136.2(3)
C25 N26 Fe1 112.9(2)
N26 C27 S28 114.5(3)
N26 C27 H27 122.8
S28 C27 H27 122.8
C27 S28 C29 90.55(18)
C25 C29 S28 109.8(3)
C25 C29 H29 125.1
S28 C29 H29 125.1
F32A B30A F31A 106.1(10)
F32A B30A F34A 106.8(9)
F31A B30A F34A 115.1(11)
F32A B30A F33A 119.2(11)
F31A B30A F33A 102.1(9)
F34A B30A F33A 107.9(9)
F31B B30B F33B 111.3(10)
F31B B30B F32B 110.5(10)
F33B B30B F32B 101.0(9)
F31B B30B F34B 111.8(10)
F33B B30B F34B 110.8(9)
F32B B30B F34B 111.1(9)
F38 B35 F39 112.6(4)
F38 B35 F36 110.6(3)
F39 B35 F36 108.8(4)
F38 B35 F37 109.7(4)
F39 B35 F37 106.3(3)
F36 B35 F37 108.6(3)

loop_
_geom_bond_atom_site_label_1
_geom_bond_atom_site_label_2
_geom_bond_distance
Fe1 N23 1.975(3)
Fe1 N17 1.977(3)
Fe1 N26 1.978(3)
Fe1 N8 1.980(3)
Fe1 N14 1.986(3)
Fe1 N5 1.988(3)
Fe1 N2 3.497(4)
N2 C21 1.432(6)
N2 C3 1.433(6)
N2 C12 1.445(5)
C3 C4 1.542(6)
C3 H3A 0.9900
C3 H3B 0.9900
C4 N5 1.467(5)
C4 H4A 0.9900
C4 H4B 0.9900
N5 C6 1.288(5)
C6 C7 1.444(5)
C6 H6 0.9500
C7 C11 1.353(5)
C7 N8 1.389(4)
N8 C9 1.312(5)
C9 S10 1.710(3)
C9 H9 0.9500
S10 C11 1.703(4)
C11 H11 0.9500
C12 C13 1.537(5)
C12 H12A 0.9900
C12 H12B 0.9900
C13 N14 1.460(5)
C13 H13A 0.9900
C13 H13B 0.9900
N14 C15 1.290(5)
C15 C16 1.449(6)
C15 H15 0.9500
C16 C20 1.358(7)
C16 N17 1.383(5)
N17 C18 1.316(5)
C18 S19 1.710(4)
C18 H18 0.9500
S19 C20 1.711(5)
C20 H20 0.9500
C21 C22 1.520(7)
C21 H21A 0.9900
C21 H21B 0.9900
C22 N23 1.472(5)
C22 H22A 0.9900
C22 H22B 0.9900
N23 C24 1.280(5)
C24 C25 1.438(6)
C24 H24 0.9500
C25 C29 1.361(5)
C25 N26 1.396(4)
N26 C27 1.311(5)
C27 S28 1.703(4)
C27 H27 0.9500
S28 C29 1.707(4)
C29 H29 0.9500
B30A F32A 1.360(13)
B30A F31A 1.379(13)
B30A F34A 1.395(14)
B30A F33A 1.396(13)
B30B F31B 1.373(13)
B30B F33B 1.390(12)
B30B F32B 1.396(12)
B30B F34B 1.404(13)
B35 F38 1.361(5)
B35 F39 1.376(5)
B35 F36 1.387(5)
B35 F37 1.409(5)
